data_4111754
loop_
_publ_author_name
'Monika Mazik'
'H\"useyin Cavga'
'Peter G. Jones'

_publ_contact_author
;
        Peter G. Jones
        Institut f\"ur Anorganische und Analytische Chemie
        Technische Universit\"at Braunschweig
        Postfach 3329
        38023 Braunschweig
        Germany
;
_publ_contact_author_email p.jones@tu-bs.de
_publ_contact_author_fax '049 531 391-5387'
_publ_contact_author_phone '049 531 391-5382'
_publ_section_title
;
 Molecular Recognition of Carbohydrates with Artificial Receptors:
 Mimicking the Binding Motifs Found in the Crystal Structures of
 Protein-Carbohydrate Complexes
;
_journal_name_full 'Journal of the American Chemical Society'
_journal_page_first 9045
_journal_page_last 9052
_journal_paper_doi 10.1021/ja043037i
_journal_volume 127
_journal_year 2005
_chemical_absolute_configuration rm
_chemical_formula_sum 'C76 H112 N18 O7'
_chemical_formula_weight 1389.84
_chemical_name_systematic
;
 ?
;
_space_group_IT_number 1
_symmetry_cell_setting triclinic
_symmetry_space_group_name_Hall 'P 1'
_symmetry_space_group_name_H-M 'P 1'
_atom_sites_solution_hydrogens geom
_atom_sites_solution_primary direct
_atom_sites_solution_secondary difmap
_audit_creation_method SHELXL-97
_cell_angle_alpha 118.715(4)
_cell_angle_beta 105.839(4)
_cell_angle_gamma 100.505(4)
_cell_formula_units_Z 1
_cell_length_a 12.8296(14)
_cell_length_b 13.6240(14)
_cell_length_c 14.1120(14)
_cell_measurement_reflns_used 6977
_cell_measurement_temperature 133(2)
_cell_measurement_theta_max 29.2
_cell_measurement_theta_min 2.4
_cell_volume 1932.2(4)
_computing_cell_refinement 'Bruker SAINT'
_computing_data_collection 'Bruker SMART'
_computing_data_reduction 'Bruker SAINT'
_computing_molecular_graphics 'Siemens XP'
_computing_publication_material SHELXL-97
_computing_structure_refinement 'SHELXL-97 (Sheldrick, 1997)'
_computing_structure_solution 'SHELXS-97 (Sheldrick, 1990)'
_diffrn_ambient_temperature 133(2)
_diffrn_detector_area_resol_mean 8.192
_diffrn_measured_fraction_theta_full 0.984
_diffrn_measured_fraction_theta_max 0.983
_diffrn_measurement_device_type 'Bruker SMART 1000 CCD'
_diffrn_measurement_method \w-scan
_diffrn_radiation_monochromator graphite
_diffrn_radiation_source 'fine-focus sealed tube'
_diffrn_radiation_type MoK\a
_diffrn_radiation_wavelength 0.71073
_diffrn_reflns_av_R_equivalents 0.0334
_diffrn_reflns_av_sigmaI/netI 0.0580
_diffrn_reflns_limit_h_max 18
_diffrn_reflns_limit_h_min -18
_diffrn_reflns_limit_k_max 19
_diffrn_reflns_limit_k_min -19
_diffrn_reflns_limit_l_max 19
_diffrn_reflns_limit_l_min -19
_diffrn_reflns_number 22291
_diffrn_reflns_theta_full 30.00
_diffrn_reflns_theta_max 30.03
_diffrn_reflns_theta_min 1.71
_exptl_absorpt_coefficient_mu 0.079
_exptl_absorpt_correction_type none
_exptl_crystal_colour colourless
_exptl_crystal_density_diffrn 1.194
_exptl_crystal_description prism
_exptl_crystal_F_000 750
_exptl_crystal_size_max 0.4
_exptl_crystal_size_mid 0.2
_exptl_crystal_size_min 0.2
_refine_diff_density_max 0.257
_refine_diff_density_min -0.214
_refine_diff_density_rms 0.041
_refine_ls_abs_structure_details 'Flack H D (1983), Acta Cryst. A39, 876-881'
_refine_ls_abs_structure_Flack 0.4(8)
_refine_ls_extinction_method none
_refine_ls_goodness_of_fit_ref 0.947
_refine_ls_hydrogen_treatment 'NH and OH free with SADI, rigid methyls (some indistinct), others riding'
_refine_ls_matrix_type full
_refine_ls_number_parameters 974
_refine_ls_number_reflns 11107
_refine_ls_number_restraints 28
_refine_ls_restrained_S_all 0.946
_refine_ls_R_factor_all 0.0693
_refine_ls_R_factor_gt 0.0465
_refine_ls_shift/su_max 0.015
_refine_ls_shift/su_mean 0.000
_refine_ls_structure_factor_coef Fsqd
_refine_ls_weighting_details 'calc w=1/[\s^2^(Fo^2^)+(0.0566P)^2^] where P=(Fo^2^+2Fc^2^)/3'
_refine_ls_weighting_scheme calc
_refine_ls_wR_factor_gt 0.0977
_refine_ls_wR_factor_ref 0.1063
_reflns_number_gt 8168
_reflns_number_total 11107
_reflns_threshold_expression >2sigma(I)
_cod_data_source_file ja043037isi20041118_125145_3.cif
_cod_data_source_block notadu
_cod_original_cell_volume 1932.2(3)
_cod_database_code 4111754

loop_
_symmetry_equiv_pos_as_xyz
'x, y, z'

loop_
_atom_site_label
_atom_site_type_symbol
_atom_site_fract_x
_atom_site_fract_y
_atom_site_fract_z
_atom_site_U_iso_or_equiv
_atom_site_adp_type
_atom_site_occupancy
_atom_site_symmetry_multiplicity
_atom_site_calc_flag
_atom_site_refinement_flags
C1 C 0.60481(19) 0.0384(2) 1.1095(2) 0.0243(5) Uani 1 1 d .
C2 C 0.58823(19) -0.0842(2) 1.0501(2) 0.0229(5) Uani 1 1 d .
C3 C 0.57827(18) -0.1475(2) 0.9329(2) 0.0208(4) Uani 1 1 d .
C4 C 0.59089(18) -0.0870(2) 0.8770(2) 0.0211(5) Uani 1 1 d .
C5 C 0.60430(19) 0.0350(2) 0.9350(2) 0.0235(5) Uani 1 1 d .
C6 C 0.60942(19) 0.0967(2) 1.0504(2) 0.0251(5) Uani 1 1 d .
C7 C 0.6194(3) 0.1066(3) 1.2375(2) 0.0396(7) Uani 1 1 d .
H7A H 0.5746 0.0516 1.2506 0.059 Uiso 1 1 calc R
H7B H 0.5908 0.1725 1.2536 0.059 Uiso 1 1 calc R
H7C H 0.7021 0.1398 1.2910 0.059 Uiso 1 1 calc R
C8 C 0.5521(2) -0.2822(2) 0.8651(2) 0.0305(5) Uani 1 1 d .
H8A H 0.5180 -0.3173 0.7795 0.037 Uiso 1 1 calc R
H8B H 0.4968 -0.3199 0.8850 0.037 Uiso 1 1 calc R
H8C H 0.6245 -0.2961 0.8872 0.037 Uiso 1 1 calc R
C9 C 0.6097(2) 0.0993(3) 0.8730(3) 0.0366(6) Uani 1 1 d .
H9A H 0.6373 0.0593 0.8115 0.055 Uiso 1 1 calc R
H9B H 0.6635 0.1834 0.9311 0.055 Uiso 1 1 calc R
H9C H 0.5317 0.0970 0.8362 0.055 Uiso 1 1 calc R
C10 C 0.5819(2) -0.1469(2) 1.1137(2) 0.0295(5) Uani 1 1 d .
H10A H 0.5983 -0.2212 1.0738 0.035 Uiso 1 1 calc R
H10B H 0.6418 -0.0933 1.1968 0.035 Uiso 1 1 calc R
C11 C 0.4439(2) -0.1767(2) 1.2018(2) 0.0273(5) Uani 1 1 d .
C12 C 0.3058(2) -0.2241(3) 1.2624(3) 0.0376(6) Uani 1 1 d .
C13 C 0.3934(3) -0.1950(3) 1.3647(3) 0.0378(6) Uani 1 1 d .
H13 H 0.3756 -0.2080 1.4198 0.045 Uiso 1 1 calc R
C14 C 0.5075(2) -0.1463(2) 1.3845(2) 0.0308(6) Uani 1 1 d .
C15 C 0.6081(3) -0.0992(3) 1.5001(2) 0.0414(7) Uani 1 1 d .
H15A H 0.6817 -0.0824 1.4922 0.050 Uiso 1 1 calc R
H15B H 0.5997 -0.1598 1.5191 0.050 Uiso 1 1 calc R
H15C H 0.6081 -0.0249 1.5640 0.050 Uiso 1 1 calc R
C16 C 0.1788(3) -0.2671(4) 1.2368(3) 0.0580(10) Uani 1 1 d .
H16A H 0.1479 -0.2049 1.2417 0.070 Uiso 1 1 calc R
H16B H 0.1698 -0.2834 1.2952 0.070 Uiso 1 1 calc R
H16C H 0.1357 -0.3412 1.1567 0.070 Uiso 1 1 calc R
C20 C 0.5943(2) -0.1535(2) 0.7561(2) 0.0262(5) Uani 1 1 d .
H20A H 0.6417 -0.0947 0.7476 0.031 Uiso 1 1 calc R
H20B H 0.6330 -0.2111 0.7517 0.031 Uiso 1 1 calc R
C21 C 0.4469(2) -0.3290(2) 0.5579(2) 0.0264(5) Uani 1 1 d .
C22 C 0.3028(3) -0.4882(2) 0.3803(2) 0.0374(6) Uani 1 1 d .
C23 C 0.3780(3) -0.5504(2) 0.3660(2) 0.0410(7) Uani 1 1 d .
H23 H 0.3523 -0.6305 0.2987 0.049 Uiso 1 1 calc R
C24 C 0.4906(3) -0.4928(2) 0.4520(2) 0.0366(6) Uani 1 1 d .
C25 C 0.5801(3) -0.5502(3) 0.4424(3) 0.0550(9) Uani 1 1 d .
H25A H 0.6381 -0.5096 0.4271 0.066 Uiso 1 1 calc R
H25B H 0.5417 -0.6356 0.3770 0.066 Uiso 1 1 calc R
H25C H 0.6190 -0.5428 0.5171 0.066 Uiso 1 1 calc R
C26 C 0.1804(3) -0.5431(3) 0.2861(3) 0.0575(9) Uani 1 1 d .
H26A H 0.1255 -0.5335 0.3235 0.086 Uiso 1 1 calc R
H26B H 0.1611 -0.6290 0.2290 0.086 Uiso 1 1 calc R
H26C H 0.1748 -0.5024 0.2446 0.086 Uiso 1 1 calc R
C30 C 0.6210(2) 0.2275(2) 1.1127(2) 0.0317(6) Uani 1 1 d .
H30A H 0.5816 0.2425 1.0528 0.038 Uiso 1 1 calc R
H30B H 0.5819 0.2442 1.1672 0.038 Uiso 1 1 calc R
C31 C 0.7731(2) 0.4305(2) 1.2411(2) 0.0301(5) Uani 1 1 d .
C32 C 0.9181(3) 0.6161(3) 1.3691(2) 0.0448(8) Uani 1 1 d .
C33 C 0.8345(4) 0.6675(3) 1.3604(3) 0.0572(10) Uani 1 1 d .
H33 H 0.8565 0.7526 1.4026 0.069 Uiso 1 1 calc R
C34 C 0.7202(3) 0.5928(3) 1.2897(3) 0.0547(9) Uani 1 1 d .
C35 C 0.6239(5) 0.6390(4) 1.2771(4) 0.0916(16) Uani 1 1 d .
H35A H 0.5757 0.6009 1.1926 0.137 Uiso 1 1 calc R
H35B H 0.6571 0.7266 1.3169 0.137 Uiso 1 1 calc R
H35C H 0.5757 0.6199 1.3137 0.137 Uiso 1 1 calc R
C36 C 1.0447(3) 0.6904(3) 1.4451(3) 0.0690(12) Uani 1 1 d .
H36A H 1.0819 0.6472 1.4736 0.083 Uiso 1 1 calc R
H36B H 1.0540 0.7673 1.5132 0.083 Uiso 1 1 calc R
H36C H 1.0814 0.7055 1.3985 0.083 Uiso 1 1 calc R
N11 N 0.46600(18) -0.1777(2) 1.1129(2) 0.0311(5) Uani 1 1 d D
H11 H 0.4064(19) -0.207(2) 1.0489(19) 0.029(7) Uiso 1 1 d D
N12 N 0.53499(18) -0.13806(19) 1.30270(18) 0.0279(4) Uani 1 1 d .
N13 N 0.32990(18) -0.2131(2) 1.1804(2) 0.0329(5) Uani 1 1 d .
N21 N 0.47858(17) -0.21895(19) 0.65767(18) 0.0262(4) Uani 1 1 d D
H21 H 0.4291(18) -0.186(2) 0.658(2) 0.018(6) Uiso 1 1 d D
N22 N 0.52767(19) -0.38044(19) 0.54958(19) 0.0315(5) Uani 1 1 d .
N23 N 0.33624(18) -0.37644(19) 0.47636(18) 0.0301(5) Uani 1 1 d .
N31 N 0.74308(18) 0.30865(18) 1.18000(19) 0.0299(5) Uani 1 1 d D
H31 H 0.794(2) 0.286(3) 1.208(3) 0.040(8) Uiso 1 1 d D
N32 N 0.6867(2) 0.4712(2) 1.2277(2) 0.0411(6) Uani 1 1 d .
N33 N 0.8884(2) 0.49672(19) 1.30925(19) 0.0343(5) Uani 1 1 d .
C1' C -0.11775(19) -0.1657(2) 0.7921(2) 0.0220(5) Uani 1 1 d .
C2' C -0.12914(19) -0.1946(2) 0.8728(2) 0.0215(5) Uani 1 1 d .
C3' C -0.11577(19) -0.1038(2) 0.9858(2) 0.0214(5) Uani 1 1 d .
C4' C -0.09690(19) 0.0141(2) 1.0141(2) 0.0232(5) Uani 1 1 d .
C5' C -0.08260(19) 0.0440(2) 0.9354(2) 0.0229(5) Uani 1 1 d .
C6' C -0.09508(18) -0.0471(2) 0.8227(2) 0.0222(5) Uani 1 1 d .
C7' C -0.1311(2) -0.2640(2) 0.6706(2) 0.0331(6) Uani 1 1 d .
H7'1 H -0.0972 -0.3202 0.6782 0.040 Uiso 1 1 calc R
H7'2 H -0.0906 -0.2276 0.6390 0.040 Uiso 1 1 calc R
H7'3 H -0.2141 -0.3077 0.6163 0.040 Uiso 1 1 calc R
C8' C -0.1184(2) -0.1305(2) 1.0777(2) 0.0312(6) Uani 1 1 d .
H8'1 H -0.1979 -0.1504 1.0730 0.037 Uiso 1 1 calc R
H8'2 H -0.0650 -0.0595 1.1573 0.037 Uiso 1 1 calc R
H8'3 H -0.0942 -0.1989 1.0625 0.037 Uiso 1 1 calc R
C9' C -0.0495(2) 0.1733(2) 0.9707(2) 0.0336(6) Uani 1 1 d .
H9'1 H 0.0065 0.1895 0.9398 0.040 Uiso 1 1 calc R
H9'2 H -0.0142 0.2281 1.0576 0.040 Uiso 1 1 calc R
H9'3 H -0.1196 0.1859 0.9376 0.040 Uiso 1 1 calc R
C10' C -0.1539(2) -0.3224(2) 0.8392(2) 0.0272(5) Uani 1 1 d .
H10C H -0.1981 -0.3382 0.8813 0.033 Uiso 1 1 calc R
H10D H -0.2019 -0.3797 0.7526 0.033 Uiso 1 1 calc R
C11' C -0.0340(2) -0.4476(2) 0.8338(2) 0.0285(5) Uani 1 1 d .
C12' C -0.1152(3) -0.6520(3) 0.7317(3) 0.0442(7) Uani 1 1 d .
C13' C -0.0056(3) -0.6551(3) 0.7699(3) 0.0494(8) Uani 1 1 d .
H13' H 0.0039 -0.7294 0.7487 0.059 Uiso 1 1 calc R
C14' C 0.0901(3) -0.5483(3) 0.8396(3) 0.0440(7) Uani 1 1 d .
C15' C 0.2129(3) -0.5417(4) 0.8850(4) 0.0661(11) Uani 1 1 d .
H15D H 0.2586 -0.5042 0.8576 0.099 Uiso 1 1 calc R
H15E H 0.2129 -0.6232 0.8551 0.099 Uiso 1 1 calc R
H15F H 0.2476 -0.4933 0.9722 0.099 Uiso 1 1 calc R
C16' C -0.2231(4) -0.7638(3) 0.6522(4) 0.0709(11) Uani 1 1 d .
H16D H -0.2774 -0.7575 0.6901 0.106 Uiso 1 1 calc R
H16E H -0.2024 -0.8338 0.6382 0.106 Uiso 1 1 calc R
H16F H -0.2602 -0.7732 0.5761 0.106 Uiso 1 1 calc R
C20' C -0.0969(2) 0.1080(2) 1.1305(2) 0.0278(5) Uani 1 1 d .
H20C H -0.1196 0.1701 1.1223 0.033 Uiso 1 1 calc R
H20D H -0.1557 0.0688 1.1472 0.033 Uiso 1 1 calc R
C21' C 0.0358(2) 0.2540(2) 1.3411(2) 0.0239(5) Uani 1 1 d .
C22' C -0.0325(2) 0.3737(2) 1.4678(2) 0.0293(5) Uani 1 1 d .
C23' C 0.0788(2) 0.4341(2) 1.5584(2) 0.0372(6) Uani 1 1 d .
H23' H 0.0944 0.4999 1.6353 0.045 Uiso 1 1 calc R
C24' C 0.1667(2) 0.3961(3) 1.5339(2) 0.0372(6) Uani 1 1 d .
C25' C 0.2905(3) 0.4546(3) 1.6268(3) 0.0582(9) Uani 1 1 d .
H25D H 0.3094 0.3982 1.6463 0.070 Uiso 1 1 calc R
H25E H 0.2987 0.5275 1.6985 0.070 Uiso 1 1 calc R
H25F H 0.3440 0.4762 1.5958 0.070 Uiso 1 1 calc R
C26' C -0.1329(3) 0.4058(3) 1.4899(2) 0.0426(7) Uani 1 1 d .
H26D H -0.1815 0.4068 1.4236 0.064 Uiso 1 1 calc R
H26E H -0.1032 0.4857 1.5640 0.064 Uiso 1 1 calc R
H26F H -0.1797 0.3460 1.4966 0.064 Uiso 1 1 calc R
C30' C -0.0893(2) -0.0194(2) 0.7324(2) 0.0282(5) Uani 1 1 d .
H30C H -0.1515 -0.0852 0.6531 0.034 Uiso 1 1 calc R
H30D H -0.1033 0.0561 0.7538 0.034 Uiso 1 1 calc R
C31' C 0.0450(2) 0.0071(2) 0.6436(2) 0.0245(5) Uani 1 1 d .
C32' C 0.1685(2) 0.0190(2) 0.5563(2) 0.0326(6) Uani 1 1 d .
C33' C 0.0866(2) 0.0314(3) 0.4799(3) 0.0372(6) Uani 1 1 d .
H33' H 0.1018 0.0413 0.4221 0.045 Uiso 1 1 calc R
C34' C -0.0173(2) 0.0290(2) 0.4899(2) 0.0331(6) Uani 1 1 d .
C35' C -0.1130(3) 0.0415(4) 0.4110(3) 0.0534(9) Uani 1 1 d .
H35D H -0.1890 -0.0147 0.3883 0.064 Uiso 1 1 calc R
H35E H -0.1014 0.0231 0.3393 0.064 Uiso 1 1 calc R
H35F H -0.1107 0.1242 0.4542 0.064 Uiso 1 1 calc R
C36' C 0.2826(3) 0.0146(3) 0.5486(3) 0.0455(7) Uani 1 1 d .
H36A H 0.3473 0.0790 0.6252 0.055 Uiso 1 1 calc R
H36B H 0.2884 0.0257 0.4863 0.055 Uiso 1 1 calc R
H36C H 0.2862 -0.0637 0.5294 0.055 Uiso 1 1 calc R
N11' N -0.04400(18) -0.33956(19) 0.8717(2) 0.0282(4) Uani 1 1 d D
H11' H 0.0138(18) -0.2778(18) 0.9304(19) 0.023(7) Uiso 1 1 d D
N12' N 0.07734(19) -0.4429(2) 0.8713(2) 0.0333(5) Uani 1 1 d .
N13' N -0.1312(2) -0.54738(19) 0.7632(2) 0.0350(5) Uani 1 1 d .
N21' N 0.01695(17) 0.16590(19) 1.23023(17) 0.0276(5) Uani 1 1 d D
H21' H 0.0762(18) 0.158(2) 1.218(2) 0.025(7) Uiso 1 1 d D
N22' N 0.14603(18) 0.3043(2) 1.42593(18) 0.0307(5) Uani 1 1 d .
N23' N -0.05548(17) 0.28368(17) 1.35764(17) 0.0250(4) Uani 1 1 d .
N31' N 0.02400(18) -0.0062(2) 0.72652(19) 0.0290(5) Uani 1 1 d D
H31' H 0.0791(18) -0.001(2) 0.7800(19) 0.023(7) Uiso 1 1 d D
N32' N -0.04084(18) 0.01654(19) 0.57166(18) 0.0282(4) Uani 1 1 d .
N33' N 0.14962(18) 0.00698(19) 0.63948(18) 0.0270(4) Uani 1 1 d .
C1" C 0.2690(2) 0.0917(2) 1.0166(2) 0.0241(5) Uani 1 1 d .
H1" H 0.3548 0.1232 1.0654 0.029 Uiso 1 1 calc R
C2" C 0.2023(2) 0.0318(2) 1.0603(2) 0.0238(5) Uani 1 1 d .
H2" H 0.1168 0.0011 1.0109 0.029 Uiso 1 1 calc R
C3" C 0.2368(2) -0.0742(2) 1.0450(2) 0.0241(5) Uani 1 1 d .
H3" H 0.3216 -0.0426 1.0973 0.029 Uiso 1 1 calc R
C4" C 0.2171(2) -0.1595(2) 0.9168(2) 0.0227(5) Uani 1 1 d .
H4" H 0.1316 -0.1946 0.8651 0.027 Uiso 1 1 calc R
C5" C 0.2805(2) -0.0922(2) 0.8767(2) 0.0237(5) Uani 1 1 d .
H5" H 0.3666 -0.0597 0.9245 0.028 Uiso 1 1 calc R
C6" C 0.2520(2) -0.1693(2) 0.7463(2) 0.0266(5) Uani 1 1 d .
H6"1 H 0.2782 -0.2375 0.7299 0.032 Uiso 1 1 calc R
H6"2 H 0.1663 -0.2031 0.7002 0.032 Uiso 1 1 calc R
C7" C 0.3243(2) 0.2819(2) 1.0410(2) 0.0325(6) Uani 1 1 d .
H7"1 H 0.3978 0.3056 1.1070 0.039 Uiso 1 1 calc R
H7"2 H 0.3008 0.3525 1.0656 0.039 Uiso 1 1 calc R
C8" C 0.3479(2) 0.2512(2) 0.9325(2) 0.0317(6) Uani 1 1 d .
H8"1 H 0.2745 0.2252 0.8653 0.038 Uiso 1 1 calc R
H8"2 H 0.3755 0.1833 0.9096 0.038 Uiso 1 1 calc R
C9" C 0.4398(2) 0.3596(2) 0.9566(3) 0.0350(6) Uani 1 1 d .
H9"1 H 0.4141 0.4287 0.9848 0.042 Uiso 1 1 calc R
H9"2 H 0.5141 0.3824 1.0211 0.042 Uiso 1 1 calc R
C10" C 0.4617(3) 0.3361(3) 0.8489(3) 0.0424(7) Uani 1 1 d .
H10A H 0.3858 0.3020 0.7810 0.051 Uiso 1 1 calc R
H10B H 0.4980 0.2749 0.8278 0.051 Uiso 1 1 calc R
C11" C 0.5400(3) 0.4481(3) 0.8672(4) 0.0604(10) Uani 1 1 d .
H11A H 0.5479 0.4248 0.7921 0.072 Uiso 1 1 calc R
H11B H 0.5004 0.5065 0.8825 0.072 Uiso 1 1 calc R
C12" C 0.6615(3) 0.5116(3) 0.9672(3) 0.0530(8) Uani 1 1 d .
H12A H 0.7021 0.5847 0.9728 0.064 Uiso 1 1 calc R
H12B H 0.6541 0.5382 1.0430 0.064 Uiso 1 1 calc R
C13" C 0.7349(3) 0.4374(3) 0.9535(4) 0.0621(9) Uani 1 1 d .
H13A H 0.7303 0.3980 0.8717 0.075 Uiso 1 1 calc R
H13B H 0.7026 0.3730 0.9636 0.075 Uiso 1 1 calc R
C14" C 0.8633(3) 0.5088(4) 1.0418(4) 0.0736(12) Uani 1 1 d .
H14A H 0.8979 0.5687 1.0284 0.088 Uiso 1 1 calc R
H14B H 0.9053 0.4536 1.0304 0.088 Uiso 1 1 calc R
H14C H 0.8689 0.5499 1.1232 0.088 Uiso 1 1 calc R
O1" O 0.23524(15) 0.18540(15) 1.02382(16) 0.0294(4) Uani 1 1 d .
O2" O 0.22746(16) 0.11991(16) 1.18042(16) 0.0325(4) Uani 1 1 d D
H2 H 0.234(3) 0.084(3) 1.220(3) 0.071(12) Uiso 1 1 d D
O3" O 0.17183(15) -0.13417(16) 1.08170(16) 0.0285(4) Uani 1 1 d D
H3 H 0.215(2) -0.165(3) 1.110(3) 0.039(8) Uiso 1 1 d D
O4" O 0.25566(15) -0.25636(16) 0.90243(15) 0.0275(4) Uani 1 1 d D
H4 H 0.213(3) -0.313(3) 0.905(4) 0.073(12) Uiso 1 1 d D
O5" O 0.24139(14) 0.00524(14) 0.89426(14) 0.0238(3) Uani 1 1 d .
O6" O 0.30588(15) -0.10362(16) 0.70745(16) 0.0291(4) Uani 1 1 d D
H6 H 0.265(3) -0.061(3) 0.697(3) 0.066(11) Uiso 1 1 d D
C98 C 0.4578(4) 0.1360(4) 1.4207(4) 0.0728(11) Uani 1 1 d .
H98A H 0.4297 0.0655 1.4229 0.087 Uiso 1 1 calc R
H98B H 0.5414 0.1799 1.4725 0.087 Uiso 1 1 calc R
H98C H 0.4448 0.1095 1.3390 0.087 Uiso 1 1 calc R
C99 C 0.3933(3) 0.2165(4) 1.4629(4) 0.0627(10) Uani 1 1 d .
H99A H 0.4134 0.2510 1.5482 0.075 Uiso 1 1 calc R
H99B H 0.4159 0.2838 1.4536 0.075 Uiso 1 1 calc R
O99 O 0.27319(18) 0.1507(2) 1.39672(18) 0.0435(5) Uani 1 1 d D
H99 H 0.234(3) 0.200(3) 1.404(4) 0.085(14) Uiso 1 1 d D

loop_
_atom_site_aniso_label
_atom_site_aniso_U_11
_atom_site_aniso_U_22
_atom_site_aniso_U_33
_atom_site_aniso_U_23
_atom_site_aniso_U_13
_atom_site_aniso_U_12
C1 0.0163(11) 0.0271(12) 0.0208(11) 0.0087(10) 0.0056(9) 0.0079(9)
C2 0.0155(10) 0.0283(12) 0.0239(11) 0.0156(10) 0.0054(9) 0.0078(9)
C3 0.0148(10) 0.0206(11) 0.0242(11) 0.0119(9) 0.0056(9) 0.0068(8)
C4 0.0152(10) 0.0217(11) 0.0198(11) 0.0091(9) 0.0051(9) 0.0046(9)
C5 0.0162(11) 0.0216(11) 0.0288(13) 0.0147(10) 0.0056(9) 0.0038(9)
C6 0.0165(11) 0.0193(11) 0.0283(12) 0.0085(10) 0.0048(9) 0.0060(9)
C7 0.0417(16) 0.0415(16) 0.0258(13) 0.0123(12) 0.0141(12) 0.0152(13)
C8 0.0300(13) 0.0229(12) 0.0322(13) 0.0145(11) 0.0066(11) 0.0095(10)
C9 0.0385(15) 0.0348(15) 0.0435(16) 0.0277(13) 0.0160(13) 0.0127(12)
C10 0.0219(12) 0.0418(15) 0.0338(14) 0.0264(12) 0.0116(10) 0.0147(11)
C11 0.0280(13) 0.0330(13) 0.0337(13) 0.0249(12) 0.0147(11) 0.0159(11)
C12 0.0354(15) 0.0510(17) 0.0502(17) 0.0386(15) 0.0256(13) 0.0213(13)
C13 0.0481(17) 0.0471(17) 0.0467(17) 0.0369(15) 0.0303(14) 0.0269(14)
C14 0.0416(15) 0.0303(13) 0.0293(13) 0.0187(11) 0.0174(12) 0.0215(12)
C15 0.0469(17) 0.0469(17) 0.0300(14) 0.0218(13) 0.0149(13) 0.0180(14)
C16 0.0355(17) 0.101(3) 0.073(2) 0.070(2) 0.0288(16) 0.0217(18)
C20 0.0205(11) 0.0295(13) 0.0217(11) 0.0113(10) 0.0075(9) 0.0064(10)
C21 0.0288(13) 0.0277(12) 0.0231(12) 0.0142(10) 0.0135(10) 0.0074(10)
C22 0.0399(15) 0.0315(14) 0.0266(13) 0.0153(12) 0.0052(12) 0.0013(12)
C23 0.0515(18) 0.0269(14) 0.0255(14) 0.0054(12) 0.0148(13) 0.0057(13)
C24 0.0431(16) 0.0262(13) 0.0341(14) 0.0108(12) 0.0223(13) 0.0092(12)
C25 0.053(2) 0.0357(17) 0.059(2) 0.0101(15) 0.0310(17) 0.0171(15)
C26 0.052(2) 0.0387(18) 0.0377(17) 0.0130(15) -0.0089(15) -0.0027(15)
C30 0.0241(12) 0.0198(12) 0.0344(14) 0.0065(11) 0.0067(11) 0.0091(10)
C31 0.0406(15) 0.0224(12) 0.0222(12) 0.0116(10) 0.0094(11) 0.0101(11)
C32 0.066(2) 0.0276(14) 0.0258(14) 0.0116(12) 0.0159(14) 0.0026(14)
C33 0.100(3) 0.0199(14) 0.0316(16) 0.0080(13) 0.0174(18) 0.0166(17)
C34 0.087(3) 0.0337(16) 0.0332(16) 0.0129(14) 0.0153(17) 0.0338(18)
C35 0.130(4) 0.054(2) 0.071(3) 0.019(2) 0.023(3) 0.069(3)
C36 0.075(3) 0.0395(19) 0.0420(19) 0.0070(16) 0.0154(18) -0.0194(17)
N11 0.0207(10) 0.0509(14) 0.0310(12) 0.0302(11) 0.0093(9) 0.0126(10)
N12 0.0318(11) 0.0299(11) 0.0279(11) 0.0190(9) 0.0120(9) 0.0156(9)
N13 0.0268(11) 0.0456(13) 0.0419(13) 0.0338(11) 0.0160(10) 0.0147(10)
N21 0.0206(10) 0.0297(11) 0.0213(10) 0.0093(9) 0.0075(8) 0.0115(9)
N22 0.0304(11) 0.0278(11) 0.0309(11) 0.0112(10) 0.0162(10) 0.0106(9)
N23 0.0279(11) 0.0303(11) 0.0245(11) 0.0150(9) 0.0054(9) 0.0052(9)
N31 0.0256(11) 0.0200(10) 0.0323(12) 0.0098(9) 0.0055(9) 0.0097(9)
N32 0.0552(15) 0.0275(12) 0.0314(12) 0.0114(10) 0.0099(11) 0.0244(11)
N33 0.0400(13) 0.0234(11) 0.0245(11) 0.0090(9) 0.0084(10) 0.0029(10)
C1' 0.0149(10) 0.0251(12) 0.0194(11) 0.0088(10) 0.0060(9) 0.0073(9)
C2' 0.0142(10) 0.0241(11) 0.0256(12) 0.0134(10) 0.0079(9) 0.0081(9)
C3' 0.0157(10) 0.0272(12) 0.0198(11) 0.0122(10) 0.0073(9) 0.0082(9)
C4' 0.0154(10) 0.0277(12) 0.0200(11) 0.0092(10) 0.0057(9) 0.0101(9)
C5' 0.0140(10) 0.0259(12) 0.0238(12) 0.0122(10) 0.0043(9) 0.0081(9)
C6' 0.0152(10) 0.0290(12) 0.0233(11) 0.0152(10) 0.0071(9) 0.0100(9)
C7' 0.0374(14) 0.0303(14) 0.0219(12) 0.0075(11) 0.0142(11) 0.0117(11)
C8' 0.0272(13) 0.0381(15) 0.0304(14) 0.0198(12) 0.0144(11) 0.0108(11)
C9' 0.0301(13) 0.0294(13) 0.0374(15) 0.0179(12) 0.0103(11) 0.0117(11)
C10' 0.0235(12) 0.0251(12) 0.0329(13) 0.0152(11) 0.0135(10) 0.0093(10)
C11' 0.0332(13) 0.0291(13) 0.0308(13) 0.0196(11) 0.0164(11) 0.0135(11)
C12' 0.0578(19) 0.0276(14) 0.0423(17) 0.0158(13) 0.0241(15) 0.0124(14)
C13' 0.067(2) 0.0331(16) 0.066(2) 0.0309(16) 0.0379(18) 0.0309(16)
C14' 0.0545(19) 0.0465(18) 0.0585(19) 0.0385(16) 0.0332(16) 0.0321(15)
C15' 0.058(2) 0.067(2) 0.101(3) 0.057(2) 0.037(2) 0.043(2)
C16' 0.077(3) 0.0250(16) 0.081(3) 0.0159(17) 0.029(2) 0.0067(17)
C20' 0.0205(12) 0.0307(13) 0.0208(11) 0.0069(10) 0.0077(9) 0.0108(10)
C21' 0.0244(12) 0.0231(11) 0.0236(11) 0.0128(10) 0.0096(10) 0.0086(9)
C22' 0.0380(14) 0.0288(13) 0.0233(12) 0.0152(11) 0.0132(11) 0.0149(11)
C23' 0.0437(16) 0.0327(14) 0.0164(12) 0.0051(11) 0.0079(11) 0.0095(12)
C24' 0.0337(15) 0.0354(15) 0.0248(13) 0.0128(12) 0.0030(11) 0.0035(12)
C25' 0.0398(18) 0.066(2) 0.0275(15) 0.0100(16) -0.0002(13) 0.0083(16)
C26' 0.0495(17) 0.0407(16) 0.0273(14) 0.0090(13) 0.0186(13) 0.0222(14)
C30' 0.0257(12) 0.0369(14) 0.0274(13) 0.0213(12) 0.0095(10) 0.0151(11)
C31' 0.0264(12) 0.0205(11) 0.0220(11) 0.0112(10) 0.0075(10) 0.0058(9)
C32' 0.0353(14) 0.0323(14) 0.0374(15) 0.0214(12) 0.0201(12) 0.0140(11)
C33' 0.0423(16) 0.0504(17) 0.0378(15) 0.0334(14) 0.0226(13) 0.0202(14)
C34' 0.0414(15) 0.0365(15) 0.0285(13) 0.0215(12) 0.0154(12) 0.0180(12)
C35' 0.054(2) 0.087(3) 0.056(2) 0.058(2) 0.0286(17) 0.0365(19)
C36' 0.0422(17) 0.069(2) 0.0558(19) 0.0463(18) 0.0332(15) 0.0297(16)
N11' 0.0210(10) 0.0225(11) 0.0357(12) 0.0144(10) 0.0092(9) 0.0074(9)
N12' 0.0374(12) 0.0351(12) 0.0442(13) 0.0275(11) 0.0233(11) 0.0220(10)
N13' 0.0387(13) 0.0244(11) 0.0354(12) 0.0137(10) 0.0148(10) 0.0087(10)
N21' 0.0188(10) 0.0315(11) 0.0210(10) 0.0072(9) 0.0073(8) 0.0104(9)
N22' 0.0269(11) 0.0331(12) 0.0227(10) 0.0128(9) 0.0059(9) 0.0074(9)
N23' 0.0271(10) 0.0239(10) 0.0221(10) 0.0113(9) 0.0107(8) 0.0096(8)
N31' 0.0217(10) 0.0443(13) 0.0267(11) 0.0245(10) 0.0089(9) 0.0125(9)
N32' 0.0317(11) 0.0312(11) 0.0258(10) 0.0179(9) 0.0117(9) 0.0142(9)
N33' 0.0271(10) 0.0294(11) 0.0277(11) 0.0178(9) 0.0125(9) 0.0101(9)
C1" 0.0205(11) 0.0254(12) 0.0253(12) 0.0135(10) 0.0083(10) 0.0105(10)
C2" 0.0192(11) 0.0316(13) 0.0211(11) 0.0149(10) 0.0079(9) 0.0110(10)
C3" 0.0183(11) 0.0304(12) 0.0271(12) 0.0182(11) 0.0094(9) 0.0104(9)
C4" 0.0186(11) 0.0275(12) 0.0281(12) 0.0186(10) 0.0101(9) 0.0114(9)
C5" 0.0208(11) 0.0264(12) 0.0272(12) 0.0160(10) 0.0115(10) 0.0100(9)
C6" 0.0262(12) 0.0316(13) 0.0264(12) 0.0178(11) 0.0134(10) 0.0112(10)
C7" 0.0349(14) 0.0265(13) 0.0382(15) 0.0194(12) 0.0147(12) 0.0127(11)
C8" 0.0309(13) 0.0261(13) 0.0394(15) 0.0206(12) 0.0124(11) 0.0103(11)
C9" 0.0288(13) 0.0298(14) 0.0438(16) 0.0232(13) 0.0079(12) 0.0092(11)
C10" 0.0373(15) 0.0473(17) 0.0497(17) 0.0376(15) 0.0120(13) 0.0092(13)
C11" 0.054(2) 0.058(2) 0.073(2) 0.050(2) 0.0154(18) 0.0057(17)
C12" 0.0482(19) 0.0511(19) 0.072(2) 0.0461(19) 0.0239(17) 0.0093(15)
C13" 0.055(2) 0.061(2) 0.071(2) 0.037(2) 0.0291(19) 0.0165(18)
C14" 0.050(2) 0.100(3) 0.081(3) 0.063(3) 0.025(2) 0.017(2)
O1" 0.0304(9) 0.0305(9) 0.0385(10) 0.0227(8) 0.0180(8) 0.0179(8)
O2" 0.0376(10) 0.0345(10) 0.0261(9) 0.0151(8) 0.0150(8) 0.0175(8)
O3" 0.0252(9) 0.0362(10) 0.0344(10) 0.0250(8) 0.0145(8) 0.0131(8)
O4" 0.0288(9) 0.0297(9) 0.0347(10) 0.0222(8) 0.0164(8) 0.0149(8)
O5" 0.0243(8) 0.0272(9) 0.0231(8) 0.0158(7) 0.0098(7) 0.0112(7)
O6" 0.0331(10) 0.0366(10) 0.0348(10) 0.0253(8) 0.0215(8) 0.0204(8)
C98 0.058(2) 0.102(3) 0.086(3) 0.061(3) 0.042(2) 0.042(2)
C99 0.0431(19) 0.065(2) 0.074(3) 0.042(2) 0.0105(18) 0.0222(18)
O99 0.0453(12) 0.0549(13) 0.0426(12) 0.0328(11) 0.0196(10) 0.0254(11)

loop_
_atom_type_symbol
_atom_type_description
_atom_type_scat_dispersion_real
_atom_type_scat_dispersion_imag
_atom_type_scat_source
C C 0.0033 0.0016 'International Tables Vol C Tables 4.2.6.8 and 6.1.1.4'
H H 0.0000 0.0000 'International Tables Vol C Tables 4.2.6.8 and 6.1.1.4'
N N 0.0061 0.0033 'International Tables Vol C Tables 4.2.6.8 and 6.1.1.4'
O O 0.0106 0.0060 'International Tables Vol C Tables 4.2.6.8 and 6.1.1.4'

loop_
_geom_angle_atom_site_label_1
_geom_angle_atom_site_label_2
_geom_angle_atom_site_label_3
_geom_angle
C2 C1 C6 119.6(2)
C2 C1 C7 119.4(2)
C6 C1 C7 121.0(2)
C1 C2 C3 120.0(2)
C1 C2 C10 119.4(2)
C3 C2 C10 120.6(2)
C2 C3 C4 120.2(2)
C2 C3 C8 120.3(2)
C4 C3 C8 119.6(2)
C5 C4 C3 119.8(2)
C5 C4 C20 120.8(2)
C3 C4 C20 119.3(2)
C6 C5 C4 119.7(2)
C6 C5 C9 119.7(2)
C4 C5 C9 120.6(2)
C5 C6 C1 120.5(2)
C5 C6 C30 120.0(2)
C1 C6 C30 119.5(2)
N11 C10 C2 110.38(19)
N12 C11 N13 126.2(2)
N12 C11 N11 118.4(2)
N13 C11 N11 115.4(2)
N13 C12 C13 121.5(2)
N13 C12 C16 115.9(3)
C13 C12 C16 122.6(3)
C14 C13 C12 118.0(2)
N12 C14 C13 122.0(2)
N12 C14 C15 116.5(2)
C13 C14 C15 121.5(2)
N21 C20 C4 113.01(19)
N23 C21 N21 115.7(2)
N23 C21 N22 126.6(2)
N21 C21 N22 117.7(2)
N23 C22 C23 121.9(3)
N23 C22 C26 117.1(3)
C23 C22 C26 120.9(3)
C24 C23 C22 118.1(2)
N22 C24 C23 121.8(3)
N22 C24 C25 116.0(3)
C23 C24 C25 122.3(3)
N31 C30 C6 111.3(2)
N32 C31 N33 127.4(2)
N32 C31 N31 117.1(2)
N33 C31 N31 115.5(2)
N33 C32 C33 121.4(3)
N33 C32 C36 116.4(3)
C33 C32 C36 122.2(3)
C34 C33 C32 118.4(3)
N32 C34 C33 122.0(3)
N32 C34 C35 115.6(3)
C33 C34 C35 122.5(3)
C11 N11 C10 125.3(2)
C14 N12 C11 115.6(2)
C12 N13 C11 116.2(2)
C21 N21 C20 123.7(2)
C24 N22 C21 115.8(2)
C22 N23 C21 115.7(2)
C31 N31 C30 120.9(2)
C31 N32 C34 115.3(3)
C32 N33 C31 115.7(3)
C6' C1' C2' 120.4(2)
C6' C1' C7' 120.0(2)
C2' C1' C7' 119.5(2)
C1' C2' C3' 119.8(2)
C1' C2' C10' 120.2(2)
C3' C2' C10' 120.0(2)
C2' C3' C4' 119.2(2)
C2' C3' C8' 120.9(2)
C4' C3' C8' 119.9(2)
C5' C4' C3' 121.0(2)
C5' C4' C20' 120.1(2)
C3' C4' C20' 118.8(2)
C4' C5' C6' 119.3(2)
C4' C5' C9' 121.2(2)
C6' C5' C9' 119.5(2)
C1' C6' C5' 120.0(2)
C1' C6' C30' 119.5(2)
C5' C6' C30' 120.5(2)
N11' C10' C2' 109.30(19)
N13' C11' N11' 118.8(2)
N13' C11' N12' 126.4(2)
N11' C11' N12' 114.8(2)
N13' C12' C13' 121.7(3)
N13' C12' C16' 116.0(3)
C13' C12' C16' 122.3(3)
C12' C13' C14' 118.8(3)
N12' C14' C13' 121.0(3)
N12' C14' C15' 115.9(3)
C13' C14' C15' 123.1(3)
N21' C20' C4' 112.20(19)
N23' C21' N21' 117.8(2)
N23' C21' N22' 126.0(2)
N21' C21' N22' 116.1(2)
N23' C22' C23' 121.9(2)
N23' C22' C26' 117.2(2)
C23' C22' C26' 120.9(2)
C24' C23' C22' 118.1(2)
N22' C24' C23' 121.5(2)
N22' C24' C25' 116.2(3)
C23' C24' C25' 122.4(3)
N31' C30' C6' 111.55(19)
N32' C31' N31' 116.9(2)
N32' C31' N33' 126.5(2)
N31' C31' N33' 116.5(2)
N33' C32' C33' 121.9(2)
N33' C32' C36' 115.9(2)
C33' C32' C36' 122.2(2)
C34' C33' C32' 118.1(2)
N32' C34' C33' 122.4(2)
N32' C34' C35' 115.1(2)
C33' C34' C35' 122.6(2)
C11' N11' C10' 124.7(2)
C14' N12' C11' 116.3(2)
C11' N13' C12' 115.7(2)
C21' N21' C20' 121.3(2)
C24' N22' C21' 116.4(2)
C22' N23' C21' 116.0(2)
C31' N31' C30' 121.8(2)
C34' N32' C31' 115.4(2)
C32' N33' C31' 115.8(2)
O1" C1" O5" 108.02(18)
O1" C1" C2" 109.89(18)
O5" C1" C2" 109.02(18)
O2" C2" C1" 108.25(19)
O2" C2" C3" 113.28(19)
C1" C2" C3" 108.39(18)
O3" C3" C2" 109.14(18)
O3" C3" C4" 111.38(19)
C2" C3" C4" 110.59(18)
O4" C4" C5" 109.55(18)
O4" C4" C3" 111.20(18)
C5" C4" C3" 110.59(19)
O5" C5" C6" 106.16(18)
O5" C5" C4" 108.08(18)
C6" C5" C4" 112.6(2)
O6" C6" C5" 112.4(2)
O1" C7" C8" 114.6(2)
C7" C8" C9" 111.4(2)
C10" C9" C8" 113.6(2)
C9" C10" C11" 113.8(3)
C12" C11" C10" 116.1(3)
C13" C12" C11" 114.8(3)
C12" C13" C14" 114.0(3)
C1" O1" C7" 114.41(18)
C1" O5" C5" 113.04(16)
O99 C99 C98 109.6(3)

loop_
_geom_bond_atom_site_label_1
_geom_bond_atom_site_label_2
_geom_bond_distance
C1 C2 1.401(3)
C1 C6 1.406(4)
C1 C7 1.517(3)
C2 C3 1.403(3)
C2 C10 1.515(3)
C3 C4 1.406(3)
C3 C8 1.519(3)
C4 C5 1.404(3)
C4 C20 1.517(3)
C5 C6 1.403(3)
C5 C9 1.513(4)
C6 C30 1.516(3)
C10 N11 1.465(3)
C11 N12 1.348(3)
C11 N13 1.351(3)
C11 N11 1.355(3)
C12 N13 1.341(3)
C12 C13 1.381(4)
C12 C16 1.503(4)
C13 C14 1.380(4)
C14 N12 1.343(3)
C14 C15 1.511(4)
C20 N21 1.459(3)
C21 N23 1.347(3)
C21 N21 1.354(3)
C21 N22 1.354(3)
C22 N23 1.342(3)
C22 C23 1.389(4)
C22 C26 1.507(4)
C23 C24 1.375(4)
C24 N22 1.348(3)
C24 C25 1.503(4)
C30 N31 1.458(3)
C31 N32 1.335(3)
C31 N33 1.353(3)
C31 N31 1.363(3)
C32 N33 1.335(4)
C32 C33 1.394(5)
C32 C36 1.489(5)
C33 C34 1.365(5)
C34 N32 1.355(4)
C34 C35 1.492(5)
C1' C6' 1.404(3)
C1' C2' 1.405(3)
C1' C7' 1.521(3)
C2' C3' 1.408(3)
C2' C10' 1.510(3)
C3' C4' 1.409(3)
C3' C8' 1.513(3)
C4' C5' 1.398(3)
C4' C20' 1.522(3)
C5' C6' 1.409(3)
C5' C9' 1.517(3)
C6' C30' 1.509(3)
C10' N11' 1.457(3)
C11' N13' 1.341(3)
C11' N11' 1.348(3)
C11' N12' 1.359(3)
C12' N13' 1.349(4)
C12' C13' 1.378(5)
C12' C16' 1.495(5)
C13' C14' 1.381(5)
C14' N12' 1.341(3)
C14' C15' 1.497(5)
C20' N21' 1.458(3)
C21' N23' 1.349(3)
C21' N21' 1.354(3)
C21' N22' 1.355(3)
C22' N23' 1.339(3)
C22' C23' 1.384(4)
C22' C26' 1.498(4)
C23' C24' 1.383(4)
C24' N22' 1.335(3)
C24' C25' 1.508(4)
C30' N31' 1.461(3)
C31' N32' 1.352(3)
C31' N31' 1.354(3)
C31' N33' 1.360(3)
C32' N33' 1.338(3)
C32' C33' 1.384(4)
C32' C36' 1.506(4)
C33' C34' 1.375(4)
C34' N32' 1.345(3)
C34' C35' 1.513(4)
C1" O1" 1.388(3)
C1" O5" 1.433(3)
C1" C2" 1.516(3)
C2" O2" 1.422(3)
C2" C3" 1.520(3)
C3" O3" 1.422(3)
C3" C4" 1.521(3)
C4" O4" 1.436(3)
C4" C5" 1.515(3)
C5" O5" 1.439(3)
C5" C6" 1.504(3)
C6" O6" 1.426(3)
C7" O1" 1.445(3)
C7" C8" 1.515(4)
C8" C9" 1.533(4)
C9" C10" 1.513(4)
C10" C11" 1.526(4)
C11" C12" 1.518(5)
C12" C13" 1.485(5)
C13" C14" 1.531(5)
C98 C99 1.489(5)
C99 O99 1.398(4)

loop_
_geom_hbond_atom_site_label_D
_geom_hbond_atom_site_label_H
_geom_hbond_atom_site_label_A
_geom_hbond_distance_DH
_geom_hbond_distance_HA
_geom_hbond_distance_DA
_geom_hbond_angle_DHA
_geom_hbond_site_symmetry_A
N11 H11 O4" 0.851(17) 2.117(18) 2.961(3) 172(3) .
N21 H21 O6" 0.844(16) 2.175(18) 2.988(3) 162(2) .
N31 H31 N23' 0.852(17) 2.46(2) 3.268(3) 158(3) 1_655
N11' H11' O3" 0.844(17) 2.162(17) 3.001(3) 173(2) .
N21' H21' O2" 0.839(17) 2.231(17) 3.068(3) 175(3) .
N31' H31' O5" 0.848(16) 2.213(17) 3.048(3) 168(2) .
O2" H2 O99 0.90(2) 2.07(3) 2.746(3) 132(3) .
O2" H2 O3" 0.90(2) 2.45(4) 2.891(3) 110(3) .
O3" H3 N13 0.88(2) 1.94(2) 2.812(3) 172(3) .
O4" H4 N12' 0.89(2) 2.00(2) 2.853(3) 162(4) .
O6" H6 N33' 0.89(2) 2.06(2) 2.941(3) 169(4) .
O99 H99 N22' 0.90(2) 1.93(2) 2.827(3) 177(4) .

loop_
_geom_torsion_atom_site_label_1
_geom_torsion_atom_site_label_2
_geom_torsion_atom_site_label_3
_geom_torsion_atom_site_label_4
_geom_torsion
C6 C1 C2 C3 1.1(3)
C7 C1 C2 C3 -178.0(2)
C6 C1 C2 C10 -179.3(2)
C7 C1 C2 C10 1.7(3)
C1 C2 C3 C4 3.3(3)
C10 C2 C3 C4 -176.4(2)
C1 C2 C3 C8 -175.8(2)
C10 C2 C3 C8 4.5(3)
C2 C3 C4 C5 -5.0(3)
C8 C3 C4 C5 174.1(2)
C2 C3 C4 C20 172.7(2)
C8 C3 C4 C20 -8.1(3)
C3 C4 C5 C6 2.4(3)
C20 C4 C5 C6 -175.3(2)
C3 C4 C5 C9 -175.8(2)
C20 C4 C5 C9 6.5(3)
C4 C5 C6 C1 2.0(3)
C9 C5 C6 C1 -179.9(2)
C4 C5 C6 C30 -178.6(2)
C9 C5 C6 C30 -0.4(3)
C2 C1 C6 C5 -3.7(3)
C7 C1 C6 C5 175.4(2)
C2 C1 C6 C30 176.8(2)
C7 C1 C6 C30 -4.1(3)
C1 C2 C10 N11 79.3(3)
C3 C2 C10 N11 -101.1(3)
N13 C12 C13 C14 4.2(4)
C16 C12 C13 C14 -174.4(3)
C12 C13 C14 N12 -6.7(4)
C12 C13 C14 C15 173.2(3)
C5 C4 C20 N21 -94.6(3)
C3 C4 C20 N21 87.6(3)
N23 C22 C23 C24 -2.0(4)
C26 C22 C23 C24 176.4(3)
C22 C23 C24 N22 1.7(4)
C22 C23 C24 C25 -177.4(3)
C5 C6 C30 N31 -89.7(3)
C1 C6 C30 N31 89.8(3)
N33 C32 C33 C34 0.7(5)
C36 C32 C33 C34 -179.2(3)
C32 C33 C34 N32 -0.6(5)
C32 C33 C34 C35 178.3(4)
N12 C11 N11 C10 4.0(4)
N13 C11 N11 C10 -177.4(2)
C2 C10 N11 C11 -145.1(2)
C13 C14 N12 C11 2.0(4)
C15 C14 N12 C11 -177.8(2)
N13 C11 N12 C14 5.6(4)
N11 C11 N12 C14 -176.0(2)
C13 C12 N13 C11 2.5(4)
C16 C12 N13 C11 -178.8(3)
N12 C11 N13 C12 -7.9(4)
N11 C11 N13 C12 173.6(2)
N23 C21 N21 C20 179.6(2)
N22 C21 N21 C20 -0.1(3)
C4 C20 N21 C21 -141.3(2)
C23 C24 N22 C21 0.8(4)
C25 C24 N22 C21 179.9(2)
N23 C21 N22 C24 -3.5(4)
N21 C21 N22 C24 176.3(2)
C23 C22 N23 C21 -0.3(4)
C26 C22 N23 C21 -178.8(3)
N21 C21 N23 C22 -176.5(2)
N22 C21 N23 C22 3.2(4)
N32 C31 N31 C30 -5.9(4)
N33 C31 N31 C30 174.0(2)
C6 C30 N31 C31 178.9(2)
N33 C31 N32 C34 0.3(4)
N31 C31 N32 C34 -179.8(3)
C33 C34 N32 C31 0.1(5)
C35 C34 N32 C31 -178.8(3)
C33 C32 N33 C31 -0.3(4)
C36 C32 N33 C31 179.6(3)
N32 C31 N33 C32 -0.2(4)
N31 C31 N33 C32 179.9(2)
C6' C1' C2' C3' -1.1(3)
C7' C1' C2' C3' 179.4(2)
C6' C1' C2' C10' 179.8(2)
C7' C1' C2' C10' 0.3(3)
C1' C2' C3' C4' 3.2(3)
C10' C2' C3' C4' -177.7(2)
C1' C2' C3' C8' -175.3(2)
C10' C2' C3' C8' 3.8(3)
C2' C3' C4' C5' -4.8(3)
C8' C3' C4' C5' 173.7(2)
C2' C3' C4' C20' 172.9(2)
C8' C3' C4' C20' -8.6(3)
C3' C4' C5' C6' 4.3(3)
C20' C4' C5' C6' -173.37(19)
C3' C4' C5' C9' -173.4(2)
C20' C4' C5' C9' 8.9(3)
C2' C1' C6' C5' 0.6(3)
C7' C1' C6' C5' -179.9(2)
C2' C1' C6' C30' -176.9(2)
C7' C1' C6' C30' 2.6(3)
C4' C5' C6' C1' -2.1(3)
C9' C5' C6' C1' 175.6(2)
C4' C5' C6' C30' 175.3(2)
C9' C5' C6' C30' -6.9(3)
C1' C2' C10' N11' 88.5(3)
C3' C2' C10' N11' -90.6(3)
N13' C12' C13' C14' -1.8(5)
C16' C12' C13' C14' 177.6(3)
C12' C13' C14' N12' 0.9(5)
C12' C13' C14' C15' -179.5(3)
C5' C4' C20' N21' -97.2(3)
C3' C4' C20' N21' 85.1(3)
N23' C22' C23' C24' -2.5(4)
C26' C22' C23' C24' 176.7(3)
C22' C23' C24' N22' 0.5(4)
C22' C23' C24' C25' -179.1(3)
C1' C6' C30' N31' -80.7(3)
C5' C6' C30' N31' 101.9(2)
N33' C32' C33' C34' -1.1(4)
C36' C32' C33' C34' 177.1(3)
C32' C33' C34' N32' 0.8(4)
C32' C33' C34' C35' -179.9(3)
N13' C11' N11' C10' -1.4(4)
N12' C11' N11' C10' 177.5(2)
C2' C10' N11' C11' -166.3(2)
C13' C14' N12' C11' 1.7(4)
C15' C14' N12' C11' -177.8(3)
N13' C11' N12' C14' -4.0(4)
N11' C11' N12' C14' 177.1(2)
N11' C11' N13' C12' -178.0(2)
N12' C11' N13' C12' 3.2(4)
C13' C12' N13' C11' -0.1(4)
C16' C12' N13' C11' -179.6(3)
N23' C21' N21' C20' 2.5(3)
N22' C21' N21' C20' -177.7(2)
C4' C20' N21' C21' 178.5(2)
C23' C24' N22' C21' 2.5(4)
C25' C24' N22' C21' -177.9(3)
N23' C21' N22' C24' -4.0(4)
N21' C21' N22' C24' 176.2(2)
C23' C22' N23' C21' 1.3(4)
C26' C22' N23' C21' -177.9(2)
N21' C21' N23' C22' -178.1(2)
N22' C21' N23' C22' 2.1(4)
N32' C31' N31' C30' 4.7(3)
N33' C31' N31' C30' -173.9(2)
C6' C30' N31' C31' 173.5(2)
C33' C34' N32' C31' 0.3(4)
C35' C34' N32' C31' -179.1(2)
N31' C31' N32' C34' -179.6(2)
N33' C31' N32' C34' -1.2(4)
C33' C32' N33' C31' 0.3(4)
C36' C32' N33' C31' -178.0(2)
N32' C31' N33' C32' 0.9(4)
N31' C31' N33' C32' 179.3(2)
O1" C1" C2" O2" -59.7(2)
O5" C1" C2" O2" -177.93(17)
O1" C1" C2" C3" 177.04(19)
O5" C1" C2" C3" 58.8(2)
O2" C2" C3" O3" 61.9(2)
C1" C2" C3" O3" -177.93(18)
O2" C2" C3" C4" -175.23(19)
C1" C2" C3" C4" -55.1(2)
O3" C3" C4" O4" -61.8(2)
C2" C3" C4" O4" 176.62(18)
O3" C3" C4" C5" 176.21(18)
C2" C3" C4" C5" 54.7(2)
O4" C4" C5" O5" -178.99(18)
C3" C4" C5" O5" -56.1(2)
O4" C4" C5" C6" 64.1(2)
C3" C4" C5" C6" -173.00(19)
O5" C5" C6" O6" 58.2(2)
C4" C5" C6" O6" 176.26(18)
O1" C7" C8" C9" 177.8(2)
C7" C8" C9" C10" -176.7(2)
C8" C9" C10" C11" 172.0(3)
C9" C10" C11" C12" 59.4(4)
C10" C11" C12" C13" 61.2(5)
C11" C12" C13" C14" 169.2(3)
O5" C1" O1" C7" -89.6(2)
C2" C1" O1" C7" 151.54(19)
C8" C7" O1" C1" 72.7(3)
O1" C1" O5" C5" 175.68(17)
C2" C1" O5" C5" -64.9(2)
C6" C5" O5" C1" -176.37(18)
C4" C5" O5" C1" 62.6(2)
